data_7157863
loop_
_publ_author_name
'Kostenko, Alexey A.'
'Bykova, Kseniya A.'
'Kucherenko, Alexander S.'
'Komogortsev, Andrey N.'
'Lichitsky, Boris V.'
'Zlotin, Sergei G.'

_publ_section_title
;
 2-Nitroallyl carbonate-based green bifunctional reagents for catalytic
 asymmetric annulation reactions.
;
_journal_issue 8
_journal_name_full 'Organic &amp; biomolecular chemistry'
_journal_page_first 1780
_journal_page_last 1786
_journal_paper_doi 10.1039/d0ob02283g
_journal_volume 19
_journal_year 2021
_chemical_absolute_configuration ad
_chemical_formula_moiety 'C19 H13 N O5'
_chemical_formula_sum 'C19 H13 N O5'
_chemical_formula_weight 335.30
_space_group_crystal_system tetragonal
_space_group_IT_number 78
_space_group_name_Hall 'P 4cw'
_space_group_name_H-M_alt 'P 43'
_atom_sites_solution_hydrogens difmap
_atom_sites_solution_primary direct
_atom_sites_solution_secondary difmap
_audit_block_doi 10.5517/ccdc.csd.cc26hp9q
_audit_creation_method SHELXL-2018/3
_audit_update_record
;
2020-10-27 deposited with the CCDC.	2021-02-01 downloaded from the CCDC.
;
_cell_angle_alpha 90
_cell_angle_beta 90
_cell_angle_gamma 90
_cell_formula_units_Z 4
_cell_length_a 12.42180(14)
_cell_length_b 12.42180(14)
_cell_length_c 9.8189(2)
_cell_measurement_reflns_used 9914
_cell_measurement_temperature 100(2)
_cell_measurement_theta_max 33.42
_cell_measurement_theta_min 2.32
_cell_volume 1515.07(4)
_computing_cell_refinement 'SAINT (Bruker, 2018)'
_computing_data_collection '<i>APEX3</i> (Bruker, 2018)'
_computing_data_reduction 'SAINT (Bruker, 2018)'
_computing_molecular_graphics
;
SHELXTL (Sheldrick, Acta Cryst., 2008, A64, 112-122)
;
_computing_publication_material
;
SHELXTL (Sheldrick, Acta Cryst., 2008, A64, 112-122)
;
_computing_structure_refinement
;
SHELXL-2018 (Sheldrick, Acta Cryst., 2015, C71, 3-8)
;
_computing_structure_solution
;
SHELXT, SHELXS-2013 (Sheldrick, Acta Cryst., 2015, A71, 3-8)
;
_diffrn_ambient_temperature 100(2)
_diffrn_detector_area_resol_mean 7.31
_diffrn_measured_fraction_theta_full 0.996
_diffrn_measured_fraction_theta_max 0.998
_diffrn_measurement_device_type 'Bruker AXS D8 QUEST, Photon III detector'
_diffrn_measurement_method '\f and \w shutterless scans'
_diffrn_radiation_monochromator graphite
_diffrn_radiation_type MoK\a
_diffrn_radiation_wavelength 0.71073
_diffrn_reflns_av_R_equivalents 0.0289
_diffrn_reflns_av_unetI/netI 0.0137
_diffrn_reflns_Laue_measured_fraction_full 0.996
_diffrn_reflns_Laue_measured_fraction_max 0.998
_diffrn_reflns_limit_h_max 19
_diffrn_reflns_limit_h_min -19
_diffrn_reflns_limit_k_max 19
_diffrn_reflns_limit_k_min -19
_diffrn_reflns_limit_l_max 15
_diffrn_reflns_limit_l_min -15
_diffrn_reflns_number 59697
_diffrn_reflns_point_group_measured_fraction_full 0.996
_diffrn_reflns_point_group_measured_fraction_max 0.998
_diffrn_reflns_theta_full 25.242
_diffrn_reflns_theta_max 33.419
_diffrn_reflns_theta_min 2.644
_diffrn_source 'fine-focus sealed X-Ray tube'
_exptl_absorpt_coefficient_mu 0.108
_exptl_absorpt_correction_T_max 0.8499
_exptl_absorpt_correction_T_min 0.7971
_exptl_absorpt_correction_type multi-scan
_exptl_absorpt_process_details
;
 SADABS 2016/2 (Krause, L., Herbst-Irmer, R., Sheldrick G.M. & Stalke D.,
 J. Appl. Cryst. 2015, 48, 3-10).
;
_exptl_crystal_colour colourless
_exptl_crystal_density_diffrn 1.470
_exptl_crystal_density_method 'not measured'
_exptl_crystal_description plate
_exptl_crystal_F_000 696
_exptl_crystal_size_max 0.33
_exptl_crystal_size_mid 0.21
_exptl_crystal_size_min 0.08
_refine_diff_density_max 0.173
_refine_diff_density_min -0.111
_refine_diff_density_rms 0.026
_refine_ls_abs_structure_details
;
 Flack x determined using 2637 quotients [(I+)-(I-)]/[(I+)+(I-)]
 (Parsons, Flack and Wagner, Acta Cryst. B69 (2013) 249-259).
;
_refine_ls_abs_structure_Flack -0.03(13)
_refine_ls_extinction_method none
_refine_ls_goodness_of_fit_ref 1.048
_refine_ls_hydrogen_treatment refall
_refine_ls_matrix_type full
_refine_ls_number_parameters 281
_refine_ls_number_reflns 5899
_refine_ls_number_restraints 1
_refine_ls_restrained_S_all 1.048
_refine_ls_R_factor_all 0.0222
_refine_ls_R_factor_gt 0.0205
_refine_ls_shift/su_max 0.001
_refine_ls_shift/su_mean 0.000
_refine_ls_structure_factor_coef Fsqd
_refine_ls_weighting_details 'w=1/[\s^2^(Fo^2^)+(0.0299P)^2^+0.0846P] where P=(Fo^2^+2Fc^2^)/3'
_refine_ls_weighting_scheme calc
_refine_ls_wR_factor_gt 0.0526
_refine_ls_wR_factor_ref 0.0541
_reflns_Friedel_coverage 0.905
_reflns_Friedel_fraction_full 0.996
_reflns_Friedel_fraction_max 0.998
_reflns_number_gt 5688
_reflns_number_total 5899
_reflns_threshold_expression 'I > 2\s(I)'
_cod_data_source_file d0ob02283g2.cif
_cod_data_source_block KA152-3
_cod_depositor_comments 'Adding full bibliography for 7157863.cif.'
_cod_original_cell_volume 1515.07(5)
_cod_database_code 7157863
_shelx_shelxl_version_number 2018/3
_shelx_space_group_comment
;
The symmetry employed for this shelxl refinement is uniquely defined
by the following loop, which should always be used as a source of
symmetry information in preference to the above space-group names.
They are only intended as comments.
;
_shelx_estimated_absorpt_t_min 0.965
_shelx_estimated_absorpt_t_max 0.991

loop_
_space_group_symop_operation_xyz
'x, y, z'
'-x, -y, z+1/2'
'-y, x, z+3/4'
'y, -x, z+1/4'

loop_
_atom_site_label
_atom_site_type_symbol
_atom_site_fract_x
_atom_site_fract_y
_atom_site_fract_z
_atom_site_U_iso_or_equiv
_atom_site_adp_type
_atom_site_occupancy
_atom_site_site_symmetry_order
_atom_site_calc_flag
_atom_site_refinement_flags_posn
_atom_site_refinement_flags_adp
_atom_site_refinement_flags_occupancy
_atom_site_disorder_assembly
_atom_site_disorder_group
O1 O 0.03455(5) 0.71327(5) 0.33366(7) 0.01781(12) Uani 1 1 d . . . . .
O2 O 0.35632(5) 0.65700(6) 0.58059(7) 0.02014(12) Uani 1 1 d . . . . .
O3 O -0.03645(5) 0.83103(6) 0.53720(8) 0.02345(14) Uani 1 1 d . . . . .
O4 O 0.02452(7) 0.43845(8) 0.22718(11) 0.0411(2) Uani 1 1 d . . . . .
O5 O 0.09449(6) 0.46366(6) 0.42712(9) 0.03039(17) Uani 1 1 d . . . . .
N5 N 0.08646(6) 0.48409(6) 0.30591(10) 0.02369(16) Uani 1 1 d . . . . .
C2 C 0.08069(7) 0.66741(8) 0.21276(9) 0.02018(16) Uani 1 1 d . . . . .
H2A H 0.1270(13) 0.7271(13) 0.1646(18) 0.032(4) Uiso 1 1 d . . . . .
H2B H 0.0209(13) 0.6416(13) 0.1536(19) 0.038(4) Uiso 1 1 d . . . . .
C3 C 0.15439(7) 0.57369(7) 0.24532(9) 0.01832(15) Uani 1 1 d . . . . .
H3 H 0.1805(12) 0.5414(12) 0.1566(17) 0.026(3) Uiso 1 1 d . . . . .
C4 C 0.24529(6) 0.60884(6) 0.33993(8) 0.01447(13) Uani 1 1 d . . . . .
H4 H 0.2789(12) 0.5429(12) 0.3799(16) 0.026(4) Uiso 1 1 d . . . . .
C4A C 0.19977(6) 0.67875(6) 0.45113(8) 0.01362(13) Uani 1 1 d . . . . .
C5 C 0.26523(6) 0.69491(6) 0.57408(8) 0.01421(13) Uani 1 1 d . . . . .
C5A C 0.21824(6) 0.75658(7) 0.68945(8) 0.01446(13) Uani 1 1 d . . . . .
C6 C 0.27657(7) 0.76754(7) 0.81007(8) 0.01825(15) Uani 1 1 d . . . . .
H6 H 0.3488(13) 0.7340(12) 0.8186(18) 0.033(4) Uiso 1 1 d . . . . .
C7 C 0.23239(8) 0.82347(8) 0.91931(9) 0.02155(17) Uani 1 1 d . . . . .
H7 H 0.2764(13) 0.8303(13) 1.0094(18) 0.032(4) Uiso 1 1 d . . . . .
C8 C 0.13103(8) 0.87006(8) 0.90816(10) 0.02329(17) Uani 1 1 d . . . . .
H8 H 0.0985(14) 0.9099(14) 0.984(2) 0.044(4) Uiso 1 1 d . . . . .
C9 C 0.07235(7) 0.85935(8) 0.78845(10) 0.02135(16) Uani 1 1 d . . . . .
H9 H -0.0012(12) 0.8941(12) 0.7775(16) 0.029(4) Uiso 1 1 d . . . . .
C9A C 0.11555(6) 0.80177(7) 0.67899(8) 0.01541(14) Uani 1 1 d . . . . .
C10 C 0.05166(6) 0.78952(7) 0.55267(9) 0.01575(14) Uani 1 1 d . . . . .
C10A C 0.10079(6) 0.72375(6) 0.44140(8) 0.01441(13) Uani 1 1 d . . . . .
C11 C 0.33187(6) 0.66432(6) 0.25506(8) 0.01417(13) Uani 1 1 d . . . . .
C12 C 0.35276(7) 0.77401(7) 0.26685(9) 0.01559(13) Uani 1 1 d . . . . .
H12 H 0.3131(12) 0.8164(12) 0.3345(16) 0.027(3) Uiso 1 1 d . . . . .
C13 C 0.43184(7) 0.82243(7) 0.18656(9) 0.01833(15) Uani 1 1 d . . . . .
H13 H 0.4451(12) 0.8996(12) 0.1980(16) 0.030(4) Uiso 1 1 d . . . . .
C14 C 0.48913(7) 0.76183(8) 0.09213(9) 0.02079(16) Uani 1 1 d . . . . .
H14 H 0.5472(13) 0.7976(12) 0.0349(18) 0.034(4) Uiso 1 1 d . . . . .
C15 C 0.46843(7) 0.65192(8) 0.07968(10) 0.02136(16) Uani 1 1 d . . . . .
H15 H 0.5115(13) 0.6090(13) 0.0161(18) 0.035(4) Uiso 1 1 d . . . . .
C16 C 0.39050(7) 0.60362(7) 0.16135(9) 0.01818(15) Uani 1 1 d . . . . .
H16 H 0.3787(11) 0.5274(11) 0.1518(15) 0.021(3) Uiso 1 1 d . . . . .

loop_
_atom_site_aniso_label
_atom_site_aniso_U_11
_atom_site_aniso_U_22
_atom_site_aniso_U_33
_atom_site_aniso_U_23
_atom_site_aniso_U_13
_atom_site_aniso_U_12
O1 0.0156(3) 0.0208(3) 0.0170(3) -0.0031(2) -0.0037(2) 0.0009(2)
O2 0.0154(3) 0.0262(3) 0.0188(3) -0.0003(2) -0.0019(2) 0.0047(2)
O3 0.0139(3) 0.0245(3) 0.0319(3) -0.0086(3) -0.0025(2) 0.0040(2)
O4 0.0307(4) 0.0428(5) 0.0499(5) -0.0222(4) 0.0089(4) -0.0214(4)
O5 0.0256(3) 0.0241(3) 0.0415(4) 0.0074(3) 0.0065(3) -0.0029(3)
N5 0.0169(3) 0.0189(3) 0.0352(4) -0.0091(3) 0.0080(3) -0.0037(3)
C2 0.0178(4) 0.0276(4) 0.0151(3) -0.0036(3) -0.0024(3) -0.0014(3)
C3 0.0154(3) 0.0204(4) 0.0192(3) -0.0064(3) 0.0030(3) -0.0046(3)
C4 0.0136(3) 0.0149(3) 0.0149(3) -0.0018(2) 0.0014(2) -0.0012(2)
C4A 0.0134(3) 0.0142(3) 0.0133(3) -0.0012(2) 0.0003(2) 0.0002(2)
C5 0.0144(3) 0.0155(3) 0.0127(3) 0.0001(2) -0.0001(2) 0.0002(2)
C5A 0.0157(3) 0.0153(3) 0.0124(3) -0.0005(2) -0.0003(2) -0.0011(2)
C6 0.0218(4) 0.0191(3) 0.0139(3) -0.0007(3) -0.0021(3) -0.0016(3)
C7 0.0270(4) 0.0233(4) 0.0143(3) -0.0030(3) -0.0005(3) -0.0035(3)
C8 0.0255(4) 0.0276(4) 0.0168(3) -0.0073(3) 0.0038(3) -0.0032(3)
C9 0.0193(4) 0.0247(4) 0.0200(4) -0.0075(3) 0.0036(3) -0.0008(3)
C9A 0.0144(3) 0.0164(3) 0.0155(3) -0.0030(2) 0.0024(3) -0.0007(2)
C10 0.0134(3) 0.0154(3) 0.0185(3) -0.0037(3) 0.0004(3) -0.0003(2)
C10A 0.0134(3) 0.0148(3) 0.0150(3) -0.0016(2) -0.0013(2) -0.0006(2)
C11 0.0131(3) 0.0156(3) 0.0139(3) -0.0015(2) 0.0004(2) -0.0014(2)
C12 0.0147(3) 0.0162(3) 0.0159(3) 0.0014(3) -0.0002(3) -0.0008(3)
C13 0.0160(3) 0.0191(4) 0.0198(3) 0.0043(3) -0.0006(3) -0.0021(3)
C14 0.0159(3) 0.0271(4) 0.0193(4) 0.0041(3) 0.0023(3) -0.0025(3)
C15 0.0171(3) 0.0274(4) 0.0196(3) -0.0021(3) 0.0048(3) -0.0019(3)
C16 0.0159(3) 0.0209(4) 0.0177(3) -0.0038(3) 0.0032(3) -0.0020(3)

loop_
_atom_type_symbol
_atom_type_description
_atom_type_scat_dispersion_real
_atom_type_scat_dispersion_imag
_atom_type_scat_source
C C 0.0033 0.0016 'International Tables Vol C Tables 4.2.6.8 and 6.1.1.4'
H H 0.0000 0.0000 'International Tables Vol C Tables 4.2.6.8 and 6.1.1.4'
O O 0.0106 0.0060 'International Tables Vol C Tables 4.2.6.8 and 6.1.1.4'
N N 0.0061 0.0033 'International Tables Vol C Tables 4.2.6.8 and 6.1.1.4'

loop_
_geom_angle_atom_site_label_1
_geom_angle_atom_site_label_2
_geom_angle_atom_site_label_3
_geom_angle
_geom_angle_site_symmetry_1
_geom_angle_site_symmetry_3
_geom_angle_publ_flag
C10A O1 C2 116.35(6) . . ?
O5 N5 O4 124.64(9) . . ?
O5 N5 C3 119.26(8) . . ?
O4 N5 C3 116.08(9) . . ?
O1 C2 C3 111.81(7) . . ?
O1 C2 H2A 108.1(9) . . ?
C3 C2 H2A 107.8(9) . . ?
O1 C2 H2B 108.2(10) . . ?
C3 C2 H2B 109.1(10) . . ?
H2A C2 H2B 111.9(14) . . ?
C2 C3 N5 108.07(7) . . ?
C2 C3 C4 110.84(7) . . ?
N5 C3 C4 112.49(7) . . ?
C2 C3 H3 108.5(9) . . ?
N5 C3 H3 102.9(8) . . ?
C4 C3 H3 113.6(8) . . ?
C4A C4 C11 113.62(6) . . ?
C4A C4 C3 109.19(7) . . ?
C11 C4 C3 108.57(7) . . ?
C4A C4 H4 110.2(9) . . ?
C11 C4 H4 106.9(8) . . ?
C3 C4 H4 108.2(8) . . ?
C10A C4A C5 120.27(7) . . ?
C10A C4A C4 121.88(7) . . ?
C5 C4A C4 117.83(7) . . ?
O2 C5 C4A 120.04(7) . . ?
O2 C5 C5A 121.33(7) . . ?
C4A C5 C5A 118.63(7) . . ?
C6 C5A C9A 119.82(7) . . ?
C6 C5A C5 119.55(7) . . ?
C9A C5A C5 120.61(7) . . ?
C7 C6 C5A 119.91(8) . . ?
C7 C6 H6 120.1(10) . . ?
C5A C6 H6 120.0(10) . . ?
C8 C7 C6 120.30(8) . . ?
C8 C7 H7 120.5(9) . . ?
C6 C7 H7 119.2(9) . . ?
C9 C8 C7 120.13(8) . . ?
C9 C8 H8 118.3(11) . . ?
C7 C8 H8 121.6(11) . . ?
C8 C9 C9A 119.87(9) . . ?
C8 C9 H9 121.3(9) . . ?
C9A C9 H9 118.8(9) . . ?
C5A C9A C9 119.95(8) . . ?
C5A C9A C10 120.64(7) . . ?
C9 C9A C10 119.40(7) . . ?
O3 C10 C9A 122.83(8) . . ?
O3 C10 C10A 120.44(8) . . ?
C9A C10 C10A 116.73(7) . . ?
O1 C10A C4A 124.78(7) . . ?
O1 C10A C10 112.19(7) . . ?
C4A C10A C10 123.02(7) . . ?
C12 C11 C16 119.12(7) . . ?
C12 C11 C4 121.89(7) . . ?
C16 C11 C4 118.97(7) . . ?
C11 C12 C13 120.41(8) . . ?
C11 C12 H12 119.2(9) . . ?
C13 C12 H12 120.3(9) . . ?
C14 C13 C12 120.24(8) . . ?
C14 C13 H13 121.4(9) . . ?
C12 C13 H13 118.4(9) . . ?
C13 C14 C15 119.61(8) . . ?
C13 C14 H14 119.7(9) . . ?
C15 C14 H14 120.6(9) . . ?
C16 C15 C14 119.96(8) . . ?
C16 C15 H15 120.8(10) . . ?
C14 C15 H15 119.2(10) . . ?
C15 C16 C11 120.65(8) . . ?
C15 C16 H16 118.2(9) . . ?
C11 C16 H16 121.1(9) . . ?

loop_
_geom_bond_atom_site_label_1
_geom_bond_atom_site_label_2
_geom_bond_distance
_geom_bond_site_symmetry_2
_geom_bond_publ_flag
O1 C10A 1.3466(10) . ?
O1 C2 1.4361(11) . ?
O2 C5 1.2272(10) . ?
O3 C10 1.2194(10) . ?
O4 N5 1.2291(12) . ?
O5 N5 1.2210(13) . ?
N5 C3 1.5182(12) . ?
C2 C3 1.5151(13) . ?
C2 H2A 1.051(16) . ?
C2 H2B 0.996(17) . ?
C3 C4 1.5260(12) . ?
C3 H3 1.012(16) . ?
C4 C4A 1.5053(11) . ?
C4 C11 1.5251(11) . ?
C4 H4 1.000(15) . ?
C4A C10A 1.3540(11) . ?
C4A C5 1.4693(11) . ?
C5 C5A 1.4869(11) . ?
C5A C6 1.3950(11) . ?
C5A C9A 1.3975(11) . ?
C6 C7 1.3908(12) . ?
C6 H6 0.993(16) . ?
C7 C8 1.3900(14) . ?
C7 H7 1.043(17) . ?
C8 C9 1.3894(14) . ?
C8 H8 0.98(2) . ?
C9 C9A 1.3981(12) . ?
C9 H9 1.017(15) . ?
C9A C10 1.4803(12) . ?
C10 C10A 1.4945(11) . ?
C11 C12 1.3919(11) . ?
C11 C16 1.3949(11) . ?
C12 C13 1.3958(12) . ?
C12 H12 0.980(15) . ?
C13 C14 1.3902(13) . ?
C13 H13 0.979(15) . ?
C14 C15 1.3947(14) . ?
C14 H14 1.017(17) . ?
C15 C16 1.3928(12) . ?
C15 H15 0.980(17) . ?
C16 H16 0.962(14) . ?

loop_
_geom_torsion_atom_site_label_1
_geom_torsion_atom_site_label_2
_geom_torsion_atom_site_label_3
_geom_torsion_atom_site_label_4
_geom_torsion
_geom_torsion_site_symmetry_1
_geom_torsion_site_symmetry_2
_geom_torsion_site_symmetry_3
_geom_torsion_site_symmetry_4
_geom_torsion_publ_flag
C10A O1 C2 C3 41.23(10) . . . . ?
O1 C2 C3 N5 65.21(9) . . . . ?
O1 C2 C3 C4 -58.48(9) . . . . ?
O5 N5 C3 C2 -108.50(9) . . . . ?
O4 N5 C3 C2 69.93(10) . . . . ?
O5 N5 C3 C4 14.19(11) . . . . ?
O4 N5 C3 C4 -167.38(8) . . . . ?
C2 C3 C4 C4A 44.08(9) . . . . ?
N5 C3 C4 C4A -77.03(8) . . . . ?
C2 C3 C4 C11 -80.27(8) . . . . ?
N5 C3 C4 C11 158.61(7) . . . . ?
C11 C4 C4A C10A 105.17(9) . . . . ?
C3 C4 C4A C10A -16.17(10) . . . . ?
C11 C4 C4A C5 -76.43(9) . . . . ?
C3 C4 C4A C5 162.23(7) . . . . ?
C10A C4A C5 O2 -177.55(8) . . . . ?
C4 C4A C5 O2 4.03(11) . . . . ?
C10A C4A C5 C5A 3.12(11) . . . . ?
C4 C4A C5 C5A -175.30(7) . . . . ?
O2 C5 C5A C6 -3.01(12) . . . . ?
C4A C5 C5A C6 176.30(7) . . . . ?
O2 C5 C5A C9A 178.22(8) . . . . ?
C4A C5 C5A C9A -2.46(11) . . . . ?
C9A C5A C6 C7 -0.09(12) . . . . ?
C5 C5A C6 C7 -178.86(8) . . . . ?
C5A C6 C7 C8 -1.05(14) . . . . ?
C6 C7 C8 C9 1.16(15) . . . . ?
C7 C8 C9 C9A -0.13(15) . . . . ?
C6 C5A C9A C9 1.11(12) . . . . ?
C5 C5A C9A C9 179.87(8) . . . . ?
C6 C5A C9A C10 -179.00(8) . . . . ?
C5 C5A C9A C10 -0.24(12) . . . . ?
C8 C9 C9A C5A -1.00(13) . . . . ?
C8 C9 C9A C10 179.11(8) . . . . ?
C5A C9A C10 O3 -177.11(8) . . . . ?
C9 C9A C10 O3 2.78(13) . . . . ?
C5A C9A C10 C10A 2.24(11) . . . . ?
C9 C9A C10 C10A -177.87(8) . . . . ?
C2 O1 C10A C4A -11.56(12) . . . . ?
C2 O1 C10A C10 169.76(7) . . . . ?
C5 C4A C10A O1 -179.63(7) . . . . ?
C4 C4A C10A O1 -1.27(12) . . . . ?
C5 C4A C10A C10 -1.09(12) . . . . ?
C4 C4A C10A C10 177.27(7) . . . . ?
O3 C10 C10A O1 -3.53(11) . . . . ?
C9A C10 C10A O1 177.10(7) . . . . ?
O3 C10 C10A C4A 177.77(8) . . . . ?
C9A C10 C10A C4A -1.60(11) . . . . ?
C4A C4 C11 C12 -9.77(11) . . . . ?
C3 C4 C11 C12 111.92(8) . . . . ?
C4A C4 C11 C16 171.32(7) . . . . ?
C3 C4 C11 C16 -66.99(10) . . . . ?
C16 C11 C12 C13 -0.42(12) . . . . ?
C4 C11 C12 C13 -179.33(8) . . . . ?
C11 C12 C13 C14 1.21(13) . . . . ?
C12 C13 C14 C15 -1.09(13) . . . . ?
C13 C14 C15 C16 0.19(14) . . . . ?
C14 C15 C16 C11 0.61(14) . . . . ?
C12 C11 C16 C15 -0.49(13) . . . . ?
C4 C11 C16 C15 178.45(8) . . . . ?
